data_2006425
loop_
_publ_author_name
'Irngartinger, Hermann'
'Strack, Stefan'
'Gleiter, Rolf'
'Brand, Stefan'

_publ_section_title
;
 Octamethylcuneane and Octamethylcubane: the First X-ray Crystal
 Structure of a Cuneane
;
_journal_issue 8
_journal_name_full 'Acta Crystallographica Section C'
_journal_page_first 1145
_journal_page_last 1148
_journal_paper_doi 10.1107/S0108270197003740
_journal_volume 53
_journal_year 1997
_chemical_formula_sum 'C16 H24'
_chemical_formula_weight 216.37
_chemical_name_systematic ' ?'
_space_group_crystal_system triclinic
_space_group_IT_number 2
_space_group_name_Hall '-P 1'
_space_group_name_H-M_alt 'P -1'
_atom_type_scat_source IntTabIV
_cell_angle_alpha 91.850(10)
_cell_angle_beta 92.110(10)
_cell_angle_gamma 100.930(10)
_cell_formula_units_Z 4
_cell_length_a 8.5330(10)
_cell_length_b 12.0440(10)
_cell_length_c 13.670(3)
_cell_measurement_reflns_used 75
_cell_measurement_temperature 218
_cell_measurement_theta_max 24.9
_cell_measurement_theta_min 10.0
_cell_volume 1377.4(4)
_computing_cell_refinement 'CAD4 Manual'
_computing_data_collection 'CAD4 Manual (Enraf-Nonius, 1988)'
_computing_data_reduction 'PROCESS in MolEN (Fair, 1990)'
_computing_molecular_graphics 'ORTEPII (Johnson, 1976), SCHAKAL92 (Keller, 1992)'
_computing_publication_material 'CIF IN in MolEN'
_computing_structure_refinement 'LSFM in MolEN'
_computing_structure_solution 'direct methods (MULTAN11/82; Main et al., 1982)'
_diffrn_ambient_temperature 218
_diffrn_measurement_device Enraf_Nonius_CAD4
_diffrn_measurement_method \q/2\q
_diffrn_radiation_type 'Mo K\a'
_diffrn_radiation_wavelength 0.71073
_diffrn_reflns_av_R_equivalents 0.018
_diffrn_reflns_limit_h_max 11
_diffrn_reflns_limit_h_min -11
_diffrn_reflns_limit_k_max 15
_diffrn_reflns_limit_k_min -15
_diffrn_reflns_limit_l_max 18
_diffrn_reflns_limit_l_min 0
_diffrn_reflns_number 6861
_diffrn_reflns_theta_max 27.97
_diffrn_reflns_theta_min 2.24
_diffrn_standards_decay_% 0.50
_diffrn_standards_interval_time 60
_diffrn_standards_number 3
_exptl_absorpt_coefficient_mu 0.054
_exptl_absorpt_correction_type none
_exptl_crystal_colour Colourless
_exptl_crystal_density_diffrn 1.04
_exptl_crystal_description Prism
_exptl_crystal_F_000 480
_exptl_crystal_size_max 0.45
_exptl_crystal_size_mid 0.40
_exptl_crystal_size_min 0.35
_refine_diff_density_max 0.2884
_refine_diff_density_min -0.0764
_refine_ls_abs_structure_details
;
?
;
_refine_ls_extinction_method none
_refine_ls_goodness_of_fit_obs 2.446
_refine_ls_hydrogen_treatment 'All H atoms refined'
_refine_ls_matrix_type full
_refine_ls_number_parameters 481
_refine_ls_number_reflns 4340
_refine_ls_number_restraints 0
_refine_ls_R_factor_all 0.128
_refine_ls_R_factor_obs .048
_refine_ls_shift/esd_max 0.004
_refine_ls_structure_factor_coef Fsqd
_refine_ls_weighting_details 'w = 4Fo^2^/[\s^2^(Fo^2^) + 0.0009Fo^4^]'
_refine_ls_weighting_scheme calc
_refine_ls_wR_factor_obs .117
_reflns_number_observed 4340
_reflns_number_total 6587
_reflns_observed_criterion >2.5\s(I)
_cod_data_source_file sk1013.cif
_cod_data_source_block I
_cod_depositor_comments
;
 Updating space group information and adding the symmetry operation list.

 Antanas Vaitkus,
 2018-06-14

The following automatic conversions were performed:

'_refine_ls_weighting_scheme' value '4Fo^2^/[\s^2^(Fo^2^) +
0.0009Fo^4^]' was changed to 'calc'. New tag
'_refine_ls_weighting_details' was created. The value of the new tag
was set to 'w = 4Fo^2^/[\s^2^(Fo^2^) + 0.0009Fo^4^]'.

Automatic conversion script
Id: cif_fix_values 3143 2015-03-26 13:38:13Z robertas 
;
_cod_original_cell_volume 1377.4(6)
_cod_database_code 2006425

loop_
_space_group_symop_id
_space_group_symop_operation_xyz
1 x,y,z
2 -x,-y,-z

loop_
_atom_site_aniso_label
_atom_site_aniso_U_11
_atom_site_aniso_U_22
_atom_site_aniso_U_33
_atom_site_aniso_U_12
_atom_site_aniso_U_13
_atom_site_aniso_U_23
C1 .0262(7) .0272(7) .0296(7) .0043(6) .0017(6) -.0027(6)
C2 .0288(7) .0251(7) .0303(7) .0062(6) .0003(6) -.0007(6)
C3 .0262(7) .0260(7) .0320(8) .0052(6) .0003(6) -.0006(6)
C4 .0289(7) .0259(7) .0297(7) .0051(6) -.0002(6) -.0004(6)
C5 .0286(7) .0264(7) .0331(8) .0069(6) .0023(7) -.0027(6)
C6 .0330(8) .0292(7) .0298(8) .0064(6) .0008(7) -.0044(7)
C7 .0332(8) .0296(7) .0308(8) .0075(6) -.0018(7) -.0002(6)
C8 .0273(8) .0313(8) .0335(8) .0062(6) -.0020(7) -.0045(7)
C9 .0378(9) .0442(9) .0405(9) .0051(8) .0098(8) -.0072(8)
C10 .0419(9) .0273(8) .0437(9) .0081(7) -.0016(8) -.0048(7)
C11 .0278(8) .0424(9) .0480(10) .0050(7) -.0007(8) -.0004(8)
C12 .0510(10) .0324(8) .0393(9) .0054(8) -.0043(8) .0059(7)
C13 .0427(9) .0393(9) .0520(10) .0172(7) .0056(8) -.0075(8)
C14 .0530(10) .0470(10) .0318(9) .0077(9) -.0012(8) -.0104(8)
C15 .0580(10) .0450(10) .0399(9) .0136(8) -.0097(9) .0074(8)
C16 .0302(9) .0550(10) .0560(10) .0064(8) -.0068(8) -.0107(9)
C17 .0276(8) .0293(7) .0332(8) .0039(6) .0026(7) .0031(7)
C18 .0263(7) .0286(7) .0301(7) .0062(6) .0011(6) .0006(6)
C19 .0316(8) .0313(8) .0265(7) .0058(6) .0027(6) -.0010(6)
C20 .0344(8) .0348(8) .0277(7) .0035(7) .0018(7) .0048(7)
C21 .0299(8) .0293(7) .0261(7) .0058(6) -.0027(6) .0026(6)
C22 .0271(7) .0252(7) .0259(7) .0067(6) .0002(6) .0011(6)
C23 .0269(7) .0271(7) .0248(7) .0058(6) -.0023(6) .0008(6)
C24 .0303(8) .0257(7) .0289(7) .0052(6) -.0020(6) -.0004(6)
C25 .0301(9) .0450(10) .0580(10) -.0008(8) .0051(8) .0056(9)
C26 .0337(9) .0395(9) .0580(10) .0154(7) .0002(8) -.0004(8)
C27 .0520(10) .0421(9) .0357(9) .0054(8) .0036(8) -.0105(8)
C28 .0620(10) .0610(10) .0346(9) .0010(10) .0039(9) .0157(9)
C29 .0395(9) .0451(9) .0387(9) .0081(8) -.0125(8) .0045(8)
C30 .0363(9) .0407(9) .0411(9) .0137(7) .0052(7) -.0023(8)
C31 .0409(9) .0389(9) .0295(8) .0043(7) -.0048(7) .0065(7)
C32 .0470(10) .0294(8) .0450(10) .0059(8) -.0070(8) -.0067(8)

loop_
_atom_site_label
_atom_site_fract_x
_atom_site_fract_y
_atom_site_fract_z
_atom_site_U_iso_or_equiv
_atom_site_thermal_displace_type
_atom_site_calc_flag
C1 .7392(2) -.01790(10) .18390(10) .0279(4) Uani ?
C2 .6153(2) -.11690(10) .22560(10) .0280(4) Uani ?
C3 .4828(2) -.04610(10) .21030(10) .0281(4) Uani ?
C4 .6038(2) .05050(10) .16960(10) .0283(4) Uani ?
C5 .5503(2) .05910(10) .27420(10) .0292(4) Uani ?
C6 .6798(2) .03280(10) .34570(10) .0308(4) Uani ?
C7 .6979(2) -.08920(10) .32860(10) .0311(4) Uani ?
C8 .8186(2) .00730(10) .28830(10) .0308(4) Uani ?
C9 .8393(2) -.0384(2) .09920(10) .0412(5) Uani ?
C10 .5911(2) -.23530(10) .18080(10) .0377(5) Uani ?
C11 .3092(2) -.0896(2) .18390(10) .0398(5) Uani ?
C12 .5842(2) .13030(10) .09020(10) .0413(5) Uani ?
C13 .4468(2) .1420(2) .30360(10) .0437(5) Uani ?
C14 .7082(2) .0914(2) .44570(10) .0445(5) Uani ?
C15 .7195(3) -.1709(2) .40630(10) .0471(5) Uani ?
C16 .9921(2) .0486(2) .3161(2) .0477(5) Uani ?
C17 .9471(2) .58210(10) .75010(10) .0302(4) Uani ?
C18 .9030(2) .45320(10) .77290(10) .0282(4) Uani ?
C19 .7897(2) .43300(10) .68030(10) .0298(4) Uani ?
C20 .8326(2) .55840(10) .65780(10) .0326(4) Uani ?
C21 .6752(2) .51170(10) .70330(10) .0285(4) Uani ?
C22 .6885(2) .54320(10) .81300(10) .0259(4) Uani ?
C23 .8111(2) .48470(10) .86280(10) .0263(4) Uani ?
C24 .8546(2) .61120(10) .83990(10) .0284(4) Uani ?
C25 1.1189(2) .6390(2) .7407(2) .0452(5) Uani ?
C26 1.0300(2) .3830(2) .78680(10) .0426(5) Uani ?
C27 .7544(2) .3295(2) .61300(10) .0441(5) Uani ?
C28 .8515(3) .6160(2) .56230(10) .0535(6) Uani ?
C29 .5187(2) .5027(2) .64630(10) .0413(5) Uani ?
C30 .5447(2) .5643(2) .86580(10) .0386(5) Uani ?
C31 .7911(2) .42590(10) .95740(10) .0369(4) Uani ?
C32 .8894(2) .71610(10) .90550(10) .0411(5) Uani ?
H9 .909(2) .029(2) .0750(10) .057(6) Uiso ?
H9A .768(2) -.069(2) .0440(10) .056(6) Uiso ?
H9B .899(2) -.099(2) .1190(10) .057(6) Uiso ?
H10 .504(2) -.2880(10) .2130(10) .047(5) Uiso ?
H10A .689(2) -.266(2) .1860(10) .058(6) Uiso ?
H10B .564(2) -.232(2) .1080(10) .050(6) Uiso ?
H11A .258(2) -.030(2) .1610(10) .055(6) Uiso ?
H11 .247(2) -.1180(10) .2400(10) .045(5) Uiso ?
H11B .290(3) -.158(2) .135(2) .069(7) Uiso ?
H12 .586(2) .096(2) .0220(10) .063(6) Uiso ?
H12A .674(3) .200(2) .095(2) .073(7) Uiso ?
H12B .475(3) .153(2) .097(2) .079(7) Uiso ?
H13 .518(3) .220(2) .3250(10) .068(7) Uiso ?
H13A .386(2) .118(2) .3590(10) .059(6) Uiso ?
H13B .372(3) .158(2) .243(2) .080(7) Uiso ?
H14 .744(2) .175(2) .4380(10) .055(6) Uiso ?
H14A .608(3) .076(2) .488(2) .076(7) Uiso ?
H14B .791(3) .067(2) .484(2) .076(7) Uiso ?
H15A .763(3) -.233(2) .376(2) .096(8) Uiso ?
H15B .614(3) -.206(2) .436(2) .082(8) Uiso ?
H15 .789(3) -.133(2) .462(2) .068(7) Uiso ?
H16 1.059(3) .009(2) .277(2) .090(8) Uiso ?
H16A 1.014(3) .046(2) .392(2) .083(8) Uiso ?
H16B 1.025(3) .125(2) .302(2) .084(8) Uiso ?
H25A 1.172(2) .605(2) .6840(10) .057(6) Uiso ?
H25B 1.130(2) .725(2) .7280(10) .059(6) Uiso ?
H25 1.180(2) .633(2) .8030(10) .054(6) Uiso ?
H26 1.095(2) .386(2) .7290(10) .057(6) Uiso ?
H26A 1.108(3) .417(2) .841(2) .069(7) Uiso ?
H26B .986(2) .304(2) .8030(10) .061(6) Uiso ?
H27A .678(2) .268(2) .6450(10) .047(5) Uiso ?
H27B .855(2) .304(2) .5970(10) .065(7) Uiso ?
H27 .708(2) .350(2) .5490(10) .057(6) Uiso ?
H28 .777(3) .575(2) .511(2) .080(7) Uiso ?
H28A .959(3) .617(2) .539(2) .079(7) Uiso ?
H28B .835(3) .695(2) .569(2) .095(8) Uiso ?
H29 .528(2) .471(2) .5810(10) .061(6) Uiso ?
H29A .486(3) .574(2) .640(2) .078(7) Uiso ?
H29B .432(2) .450(2) .6720(10) .059(6) Uiso ?
H30A .454(2) .491(2) .8650(10) .053(6) Uiso ?
H30 .570(2) .589(2) .9360(10) .053(6) Uiso ?
H30B .503(2) .628(2) .8360(10) .060(6) Uiso ?
H31B .749(3) .474(2) 1.006(2) .075(7) Uiso ?
H31A .891(2) .415(2) .9850(10) .060(6) Uiso ?
H31 .715(3) .350(2) .9470(10) .062(6) Uiso ?
H32A .834(2) .707(2) .9710(10) .064(7) Uiso ?
H32 .860(2) .779(2) .8720(10) .053(6) Uiso ?
H32B 1.005(2) .742(2) .9230(10) .056(6) Uiso ?

loop_
_geom_angle_atom_site_label_1
_geom_angle_atom_site_label_2
_geom_angle_atom_site_label_3
_geom_angle
_geom_angle_publ_flag
C2 C1 C4 89.30(10) yes
C2 C1 C8 89.00(10) yes
C2 C1 C9 121.30(10) no
C4 C1 C8 109.90(10) yes
C4 C1 C9 120.00(10) no
C8 C1 C9 119.80(10) no
C1 C2 C3 89.20(10) yes
C1 C2 C7 89.40(10) yes
C1 C2 C10 120.90(10) no
C3 C2 C7 110.10(10) yes
C3 C2 C10 119.30(10) no
C7 C2 C10 120.40(10) no
C2 C3 C4 90.80(10) yes
C2 C3 C5 101.00(10) yes
C2 C3 C11 127.30(10) no
C4 C3 C5 59.80(10) yes
C4 C3 C11 131.30(10) no
C5 C3 C11 125.7(2) no
C1 C4 C3 90.60(10) yes
C1 C4 C5 101.00(10) yes
C1 C4 C12 127.60(10) no
C3 C4 C5 59.70(10) yes
C3 C4 C12 130.50(10) no
C5 C4 C12 126.0(2) no
C3 C5 C4 60.50(10) yes
C3 C5 C6 109.30(10) yes
C3 C5 C13 121.10(10) no
C4 C5 C6 109.50(10) yes
C4 C5 C13 121.20(10) no
C6 C5 C13 120.50(10) no
C5 C6 C7 109.40(10) yes
C5 C6 C8 109.20(10) yes
C5 C6 C14 120.5(2) no
C7 C6 C8 60.60(10) yes
C7 C6 C14 121.80(10) no
C8 C6 C14 120.70(10) no
C2 C7 C6 101.20(10) yes
C2 C7 C8 90.80(10) yes
C2 C7 C15 127.50(10) no
C6 C7 C8 59.70(10) yes
C6 C7 C15 126.10(10) no
C8 C7 C15 130.2(2) no
C1 C8 C6 101.30(10) yes
C1 C8 C7 90.80(10) yes
C1 C8 C16 127.90(10) no
C6 C8 C7 59.80(10) yes
C6 C8 C16 125.50(10) no
C7 C8 C16 130.1(2) no
C1 C9 H9 116.0(10) no
C1 C9 H9A 108.0(10) no
C1 C9 H9B 107.0(10) no
H9 C9 H9A 105(2) no
H9 C9 H9B 113(2) no
H9A C9 H9B 107(2) no
C2 C10 H10 112.0(10) no
C2 C10 H10A 111.0(10) no
C2 C10 H10B 108.0(10) no
H10 C10 H10A 108(2) no
H10 C10 H10B 110.0(10) no
H10A C10 H10B 107(2) no
C3 C11 H11A 111.0(10) no
C3 C11 H11 113.0(10) no
C3 C11 H11B 113.0(10) no
H11A C11 H11 104(2) no
H11A C11 H11B 111(2) no
H11 C11 H11B 103(2) no
C4 C12 H12 114.0(10) no
C4 C12 H12A 111.0(10) no
C4 C12 H12B 108.0(10) no
H12 C12 H12A 106(2) no
H12 C12 H12B 107(2) no
H12A C12 H12B 111(2) no
C5 C13 H13 110.0(10) no
C5 C13 H13A 112.0(10) no
C5 C13 H13B 111.0(10) no
H13 C13 H13A 105(2) no
H13 C13 H13B 106(2) no
H13A C13 H13B 112(2) no
C6 C14 H14 109.0(10) no
C6 C14 H14A 113.0(10) no
C6 C14 H14B 113.0(10) no
H14 C14 H14A 110(2) no
H14 C14 H14B 106(2) no
H14A C14 H14B 105(2) no
C7 C15 H15A 108.0(10) no
C7 C15 H15B 113.0(10) no
C7 C15 H15 111.0(10) no
H15A C15 H15B 107(2) no
H15A C15 H15 112(2) no
H15B C15 H15 105(2) no
C8 C16 H16 111.0(10) no
C8 C16 H16A 111.0(10) no
C8 C16 H16B 111.0(10) no
H16 C16 H16A 114(2) no
H16 C16 H16B 104(2) no
H16A C16 H16B 105(2) no
C18 C17 C20 89.00(10) yes
C18 C17 C24 89.70(10) yes
C18 C17 C25 120.7(2) no
C20 C17 C24 110.00(10) yes
C20 C17 C25 120.00(10) no
C24 C17 C25 119.90(10) no
C17 C18 C19 89.50(10) yes
C17 C18 C23 89.40(10) yes
C17 C18 C26 121.30(10) no
C19 C18 C23 110.00(10) yes
C19 C18 C26 119.80(10) no
C23 C18 C26 119.50(10) no
C18 C19 C20 90.60(10) yes
C18 C19 C21 101.10(10) yes
C18 C19 C27 127.5(2) no
C20 C19 C21 59.70(10) yes
C20 C19 C27 130.70(10) no
C21 C19 C27 126.00(10) no
C17 C20 C19 90.90(10) yes
C17 C20 C21 101.20(10) yes
C17 C20 C28 127.20(10) no
C19 C20 C21 59.80(10) yes
C19 C20 C28 131.10(10) no
C21 C20 C28 125.8(2) no
C19 C21 C20 60.50(10) yes
C19 C21 C22 109.40(10) yes
C19 C21 C29 121.40(10) no
C20 C21 C22 109.30(10) yes
C20 C21 C29 121.10(10) no
C22 C21 C29 120.50(10) no
C21 C22 C23 109.50(10) yes
C21 C22 C24 109.50(10) yes
C21 C22 C30 120.40(10) no
C23 C22 C24 61.00(10) yes
C23 C22 C30 120.80(10) no
C24 C22 C30 121.20(10) no
C18 C23 C22 100.70(10) yes
C18 C23 C24 90.40(10) yes
C18 C23 C31 127.60(10) no
C22 C23 C24 59.50(10) yes
C22 C23 C31 125.40(10) no
C24 C23 C31 131.90(10) no
C17 C24 C22 100.80(10) yes
C17 C24 C23 90.50(10) yes
C17 C24 C32 128.00(10) no
C22 C24 C23 59.50(10) yes
C22 C24 C32 125.0(2) no
C23 C24 C32 131.60(10) no
C17 C25 H25A 113.0(10) no
C17 C25 H25B 112.0(10) no
C17 C25 H25 109.0(10) no
H25A C25 H25B 107(2) no
H25A C25 H25 109(2) no
H25B C25 H25 107(2) no
C18 C26 H26 110.0(10) no
C18 C26 H26A 110.0(10) no
C18 C26 H26B 113.0(10) no
H26 C26 H26A 104(2) no
H26 C26 H26B 111(2) no
H26A C26 H26B 108(2) no
C19 C27 H27A 109.0(10) no
C19 C27 H27B 110.0(10) no
C19 C27 H27 109.0(10) no
H27A C27 H27B 111(2) no
H27A C27 H27 111.0(10) no
H27B C27 H27 106(2) no
C20 C28 H28 111.0(10) no
C20 C28 H28A 110.0(10) no
C20 C28 H28B 112.0(10) no
H28 C28 H28A 106(2) no
H28 C28 H28B 109(2) no
H28A C28 H28B 109(2) no
C21 C29 H29 109.0(10) no
C21 C29 H29A 113.0(10) no
C21 C29 H29B 114.0(10) no
H29 C29 H29A 109(2) no
H29 C29 H29B 103(2) no
H29A C29 H29B 108(2) no
C22 C30 H30A 112.0(10) no
C22 C30 H30 113.0(10) no
C22 C30 H30B 110.0(10) no
H30A C30 H30 107.0(10) no
H30A C30 H30B 110(2) no
H30 C30 H30B 105(2) no
C23 C31 H31B 109.0(10) no
C23 C31 H31A 111.0(10) no
C23 C31 H31 110.0(10) no
H31B C31 H31A 106(2) no
H31B C31 H31 110(2) no
H31A C31 H31 110(2) no
C24 C32 H32A 113.0(10) no
C24 C32 H32 110.0(10) no
C24 C32 H32B 114.0(10) no
H32A C32 H32 110(2) no
H32A C32 H32B 106(2) no
H32 C32 H32B 104(2) no

loop_
_geom_bond_atom_site_label_1
_geom_bond_atom_site_label_2
_geom_bond_distance
_geom_bond_publ_flag
C1 C2 1.573(2) yes
C1 C4 1.552(2) yes
C1 C8 1.553(2) yes
C1 C9 1.504(3) no
C2 C3 1.552(2) yes
C2 C7 1.548(2) yes
C2 C10 1.508(2) no
C3 C4 1.535(2) yes
C3 C5 1.522(2) yes
C3 C11 1.501(2) no
C4 C5 1.523(2) yes
C4 C12 1.498(2) no
C5 C6 1.532(2) yes
C5 C13 1.508(3) no
C6 C7 1.519(2) yes
C6 C8 1.517(2) yes
C6 C14 1.508(2) no
C7 C8 1.531(2) yes
C7 C15 1.501(3) no
C8 C16 1.500(2) no
C9 H9 .98(2) no
C9 H9A .97(2) no
C9 H9B 1.01(2) no
C10 H10 1.01(2) no
C10 H10A .98(2) no
C10 H10B 1.02(2) no
C11 H11A .97(2) no
C11 H11 .99(2) no
C11 H11B 1.03(2) no
C12 H12 1.01(2) no
C12 H12A 1.02(2) no
C12 H12B 1.02(3) no
C13 H13 1.04(2) no
C13 H13A .95(2) no
C13 H13B 1.07(2) no
C14 H14 1.01(2) no
C14 H14A 1.05(2) no
C14 H14B .96(2) no
C15 H15A .99(3) no
C15 H15B 1.03(2) no
C15 H15 .99(2) no
C16 H16 .97(3) no
C16 H16A 1.05(2) no
C16 H16B .94(2) no
C17 C18 1.570(2) yes
C17 C20 1.551(2) yes
C17 C24 1.550(2) yes
C17 C25 1.508(2) no
C18 C19 1.548(2) yes
C18 C23 1.556(2) yes
C18 C26 1.507(3) no
C19 C20 1.529(2) yes
C19 C21 1.519(2) yes
C19 C27 1.501(2) no
C20 C21 1.517(2) yes
C20 C28 1.499(3) no
C21 C22 1.531(2) yes
C21 C29 1.505(2) no
C22 C23 1.521(2) yes
C22 C24 1.522(2) yes
C22 C30 1.504(3) no
C23 C24 1.544(2) yes
C23 C31 1.494(2) no
C24 C32 1.501(2) no
C25 H25A 1.02(2) no
C25 H25B 1.04(2) no
C25 H25 1.00(2) no
C26 H26 .97(2) no
C26 H26A 1.00(2) no
C26 H26B .99(2) no
C27 H27A 1.00(2) no
C27 H27B .99(2) no
C27 H27 1.00(2) no
C28 H28 .98(2) no
C28 H28A .99(2) no
C28 H28B .99(3) no
C29 H29 .97(2) no
C29 H29A .96(2) no
C29 H29B .96(2) no
C30 H30A 1.06(2) no
C30 H30 1.00(2) no
C30 H30B 1.00(2) no
C31 H31B .99(2) no
C31 H31A .95(2) no
C31 H31 1.02(2) no
C32 H32A 1.02(2) no
C32 H32 .97(2) no
C32 H32B 1.00(2) no

loop_
_geom_contact_atom_site_label_1
_geom_contact_atom_site_label_2
_geom_contact_distance
_geom_contact_publ_flag
C18 C20 2.188(2) no
C2 C8 2.192(2) no
C1 C3 2.195(2) no
C17 C19 2.195(2) no
C1 C7 2.196(2) no
C2 C4 2.197(2) no
C17 C23 2.198(2) no
C18 C24 2.201(2) no
C18 C21 2.367(2) no
C17 C22 2.367(2) no
C18 C22 2.369(2) no
C2 C6 2.369(2) no
C17 C21 2.370(2) no
C2 C5 2.371(2) no
C1 C5 2.372(2) no
C1 C6 2.374(2) no
C20 C22 2.486(2) no
C5 C8 2.487(2) no
C19 C22 2.489(2) no
C5 C7 2.490(2) no
C3 C6 2.491(2) no
C21 C23 2.492(2) no
C21 C24 2.493(2) no
C4 C6 2.496(2) no
C3 C7 2.540(2) no
C20 C24 2.540(2) no
C4 C8 2.542(2) no
C19 C23 2.543(2) no
C8 C14 2.629(3) no
C23 C30 2.630(3) no
C20 C29 2.632(2) no
C21 C30 2.634(2) no
C22 C29 2.636(2) no
C24 C30 2.636(2) no
C19 C29 2.637(3) no
C3 C13 2.638(3) no
C6 C13 2.640(3) no
C5 C14 2.640(2) no
C4 C13 2.641(3) no
C3 C10 2.641(2) no
C19 C26 2.643(3) no
C8 C9 2.645(2) no
C23 C26 2.645(3) no
C7 C14 2.645(3) no
C4 C9 2.647(3) no
C24 C25 2.647(3) no
C20 C25 2.650(2) no
C7 C10 2.652(2) no
C18 C25 2.676(2) no
C22 C31 2.680(2) no
C1 C10 2.681(2) no
C6 C16 2.682(3) no
C22 C32 2.682(2) no
C17 C26 2.682(3) no
C2 C9 2.683(2) no
C21 C28 2.685(3) no
C5 C11 2.690(2) no
C21 C27 2.691(3) no
C5 C12 2.691(2) no
C6 C15 2.692(3) no
C17 C28 2.732(3) no
C2 C15 2.734(3) no
C18 C27 2.734(2) no
C2 C11 2.736(2) no
C18 C31 2.737(2) no
C1 C12 2.737(3) no
C17 C32 2.743(3) no
C1 C16 2.743(2) no
C7 C16 2.749(2) no
C8 C15 2.749(3) no
C20 C27 2.754(2) no
C3 C12 2.755(2) no
C19 C28 2.756(3) no
C4 C11 2.766(2) no
C24 C31 2.774(2) no
C23 C32 2.778(2) no
H16 H16B 1.51(3) no
H29 H29B 1.51(3) no
H11A H11 1.54(3) no
H31B H31A 1.55(3) no
H26 H26A 1.55(3) no
H32 H32B 1.55(3) no
H9 H9A 1.55(3) no
H29A H29B 1.55(3) no
H29 H29A 1.56(3) no
H28 H28A 1.57(3) no
H14 H14B 1.58(3) no
H11 H11B 1.58(3) no
H16A H16B 1.58(3) no
H13 H13A 1.58(3) no
H27B H27 1.58(3) no
H9A H9B 1.59(3) no
H30 H30B 1.59(3) no
H14A H14B 1.59(3) no
H10A H10B 1.60(3) no
H15B H15 1.60(3) no
H28A H28B 1.60(4) no
H28 H28B 1.61(3) no
H32A H32B 1.61(3) no
H26A H26B 1.61(3) no
H10 H10A 1.61(3) no
H31A H31 1.62(3) no
H12 H12A 1.62(3) no
H15A H15B 1.62(4) no
H26 H26B 1.62(3) no
H25B H25 1.63(3) no
H32A H32 1.63(3) no
H12 H12B 1.64(3) no
H15A H15 1.64(3) no
H25A H25 1.64(3) no
H31B H31 1.64(3) no
H27A H27B 1.64(3) no
H25A H25B 1.65(3) no
H11A H11B 1.65(3) no
H27A H27 1.65(3) no
H30A H30 1.66(2) no
H9 H9B 1.66(3) no
H10 H10B 1.67(3) no
H13A H13B 1.68(3) no
H12A H12B 1.68(3) no
H13 H13B 1.68(3) no
H14 H14A 1.69(3) no
H16 H16A 1.69(3) no
H30A H30B 1.69(3) no
C1 H9A 2.03(2) no
C1 H9B 2.04(2) no
C23 H31A 2.04(2) no
C7 H15A 2.04(3) no
C21 H29 2.04(2) no
C8 H16B 2.04(2) no
C23 H31B 2.04(2) no
C24 H32 2.05(2) no
C4 H12B 2.05(2) no
C19 H27 2.05(2) no
C8 H16 2.05(2) no
C20 H28A 2.06(2) no
C3 H11A 2.06(2) no
C18 H26 2.06(2) no
C5 H13A 2.06(2) no
C19 H27B 2.06(2) no
C17 H25 2.06(2) no
C19 H27A 2.06(2) no
C20 H28 2.06(2) no
C22 H30B 2.07(2) no
C2 H10B 2.07(2) no
C2 H10A 2.07(2) no
C6 H14B 2.07(2) no
C6 H14 2.07(2) no
C18 H26A 2.08(2) no
C21 H29A 2.08(2) no
C7 H15 2.08(2) no
C20 H28B 2.08(3) no
C23 H31 2.08(2) no
C21 H29B 2.09(2) no
C4 H12A 2.09(2) no
C3 H11 2.09(2) no
C2 H10 2.10(2) no
C18 H26B 2.10(2) no
C5 H13 2.10(2) no
C24 H32B 2.11(2) no
C22 H30 2.11(2) no
C4 H12 2.12(2) no
C17 H25A 2.12(2) no
C7 H15B 2.12(2) no
C8 H16A 2.12(2) no
C24 H32A 2.12(2) no
C1 H9 2.13(2) no
C17 H25B 2.13(2) no
C3 H11B 2.13(2) no
C22 H30A 2.14(2) no
C6 H14A 2.14(2) no
C5 H13B 2.14(3) no
C3 C8 2.965(2) no
C20 C23 2.968(2) no
C4 C7 2.970(2) no
C19 C24 2.972(2) no
C29 C30 3.058(3) no
C13 C14 3.065(3) no
C25 C26 3.123(3) no
C9 C10 3.129(2) no
C14 C16 3.163(3) no
C30 C31 3.168(3) no
C30 C32 3.173(2) no
C28 C29 3.181(3) no
C11 C13 3.187(2) no
C12 C13 3.192(3) no
C27 C29 3.194(3) no
C14 C15 3.208(3) no
C10 C11 3.236(3) no
C26 C27 3.241(3) no
C25 C28 3.246(3) no
C26 C31 3.246(3) no
C9 C12 3.249(3) no
C10 C15 3.253(3) no
C9 C16 3.253(3) no
C25 C32 3.264(3) no
C4 C10 3.431(2) no
C20 C26 3.432(3) no
C7 C9 3.432(2) no
C19 C25 3.433(2) no
C3 C9 3.436(2) no
C23 C25 3.438(2) no
C8 C10 3.439(2) no
C24 C26 3.440(3) no
C15 C16 3.466(3) no
C27 C28 3.492(3) no
C11 C12 3.499(2) no
C31 C32 3.537(2) no
C18 C28 3.596(3) no
C1 C15 3.599(3) no
C2 C16 3.599(2) no
C17 C27 3.602(2) no
C2 C12 3.603(2) no
C1 C11 3.607(2) no
C17 C31 3.608(2) no
C18 C32 3.620(2) no
C19 H29 2.69(2) no
C4 H13B 2.76(3) no
C20 H29 2.77(2) no
C8 H14B 2.77(2) no
C24 H30 2.78(2) no
C7 H14B 2.78(2) no
C8 H9B 2.79(2) no
C4 H9A 2.79(2) no
C23 H30 2.81(2) no
C24 H25 2.81(2) no
C5 H12B 2.81(2) no
C3 H10B 2.81(2) no
C7 H10A 2.82(2) no
C23 H26A 2.83(2) no
C3 H13B 2.83(2) no
C19 H26 2.83(2) no
C22 H31B 2.85(2) no
C20 H25A 2.85(2) no
C2 H9B 2.85(2) no
C6 H15 2.86(2) no
C21 H30B 2.87(2) no
C1 H10B 2.87(2) no
C2 H9A 2.87(2) no
C21 H28 2.87(2) no
C6 H13 2.87(2) no
C6 H16A 2.88(2) no
C20 H27 2.88(2) no
C21 H27 2.88(2) no
C6 H13A 2.89(2) no
C5 H14 2.89(2) no
C17 H26 2.89(2) no
C22 H29B 2.89(2) no
C18 H25 2.89(2) no
C5 H11A 2.89(2) no
C17 H26A 2.90(2) no
C3 H12B 2.90(2) no
C2 H15A 2.91(3) no
C24 H31B 2.92(2) no
C18 H27B 2.92(2) no
C4 H11A 2.92(2) no
C1 H16 2.92(2) no
C19 H28 2.93(2) no
C17 H28A 2.94(2) no
C1 H10A 2.94(2) no
C5 H14A 2.94(2) no
C2 H11B 2.94(2) no
C21 H30A 2.94(2) no
C22 H32A 2.94(2) no
C18 H31A 2.95(2) no
C8 H15 2.95(2) no
C22 H29A 2.95(2) no
C3 H10 2.96(2) no
C7 H16A 2.96(2) no
C18 H25A 2.97(2) no
C17 H32B 2.97(2) no
C23 H26B 2.98(2) no
C23 H32A 2.98(2) no
C24 H25B 2.98(2) no
C4 H9 3.00(2) no
C19 H26B 3.00(2) no
C20 H29A 3.00(2) no
C8 H14 3.00(2) no
C7 H10 3.01(2) no
C22 H32 3.01(2) no
C21 H27A 3.02(2) no
C20 H25B 3.02(2) no
C1 H12 3.03(2) no
C3 H13A 3.04(2) no
C6 H16B 3.04(2) no
C5 H11 3.04(2) no
C24 H30B 3.04(2) no
C22 H31 3.05(2) no
C8 H9 3.05(2) no
C1 H12A 3.06(2) no
C23 H30A 3.06(2) no
C21 H28B 3.07(2) no
C1 H16B 3.07(2) no
C17 H28B 3.08(3) no
C17 H32 3.08(2) no
C18 H31 3.09(2) no
C19 H29B 3.09(2) no
C18 H27A 3.10(2) no
C4 H13 3.10(2) no
C2 H15B 3.11(2) no
C7 H14A 3.12(2) no
C5 H12A 3.12(2) no
C6 H15B 3.13(2) no
C8 H15A 3.13(2) no
C2 H11 3.15(2) no
C27 H29 2.84(2) no
C13 H12B 2.85(2) no
C12 H13B 2.87(2) no
C14 H16A 2.89(3) no
C30 H31B 2.91(2) no
C32 H30 2.91(2) no
C14 H15 2.92(2) no
C16 H14B 2.94(2) no
C14 H13 2.94(2) no
C29 H28 2.94(2) no
C10 H11B 2.95(2) no
C15 H14B 2.97(2) no
C29 H30B 2.97(2) no
C26 H27B 2.98(2) no
C31 H30 2.98(2) no
C29 H27 2.98(2) no
C30 H29B 2.98(2) no
C10 H9B 2.99(2) no
C9 H16 2.99(2) no
C9 H10B 2.99(2) no
C13 H11A 2.99(2) no
C10 H15A 3.00(3) no
C28 H29 3.00(2) no
C11 H13B 3.01(2) no
C30 H32A 3.01(2) no
C25 H28A 3.01(2) no
C10 H9A 3.02(2) no
C25 H26 3.02(2) no
C25 H32B 3.03(2) no
C25 H26A 3.03(2) no
C14 H13A 3.03(2) no
C13 H14A 3.03(2) no
C13 H14 3.03(2) no
C26 H31A 3.03(2) no
C26 H25 3.04(2) no
C29 H30A 3.06(2) no
C9 H10A 3.09(2) no
C9 H12 3.11(2) no
C30 H29A 3.11(2) no
C26 H25A 3.11(2) no
H12B H13B 2.22(3) no
H27 H29 2.36(3) no
H14B H16A 2.37(3) no
H14B H15 2.41(3) no
H30 H31B 2.43(3) no
H30 H32A 2.45(3) no
H28 H29 2.49(3) no
H11A H13B 2.50(3) no
H9A H10B 2.57(3) no
H13 H14 2.58(3) no
